data_4114999
loop_
_publ_author_name
'Andrey Yu. Kovalevsky'
'Kimberly A. Bagley'
'Philip Coppens'

_publ_section_title
;
 The First Photocrystallographic Evidence for Light-Induced Metastable
 Linkage Isomers of Ruthenium Sulfur Dioxide Complexes
;
_journal_name_full 'Journal of the American Chemical Society'
_journal_page_first 9241
_journal_page_last 9248
_journal_paper_doi 10.1021/ja026045c
_journal_volume 124
_journal_year 2002
_chemical_formula_sum 'Cl2 H12 N4 O2 Ru S'
_chemical_formula_weight 304.17
_chemical_name_common trans-[Ru(II)(NH3)4Cl(SO2)]Cl
_chemical_name_systematic
; 
 trans-Tetraamminechloro(sulfur dioxide)ruthenium(II) chloride
;
_space_group_IT_number 62
_symmetry_cell_setting orthorhombic
_symmetry_space_group_name_Hall '-P 2ac 2n'
_symmetry_space_group_name_H-M 'P n m a'
_atom_sites_solution_hydrogens difmap
_atom_sites_solution_primary direct
_atom_sites_solution_secondary difmap
_audit_creation_method SHELXL-97
_cell_angle_alpha 90.00
_cell_angle_beta 90.00
_cell_angle_gamma 90.00
_cell_formula_units_Z 4
_cell_length_a 13.8859(17)
_cell_length_b 7.2451(9)
_cell_length_c 9.2462(11)
_cell_measurement_reflns_used 745
_cell_measurement_temperature 90(1)
_cell_measurement_theta_max 30
_cell_measurement_theta_min 4
_cell_volume 930.2(2)
_computing_cell_refinement 'Bruker SMART'
_computing_data_collection 'Bruker SMART'
_computing_data_reduction 'Bruker SHELXTL'
_computing_molecular_graphics 'Bruker SHELXTL'
_computing_publication_material 'Bruker SHELXTL'
_computing_structure_refinement 'SHELXL-97 (Sheldrick, 1997)'
_computing_structure_solution 'SHELXS-97 (Sheldrick, 1990)'
_diffrn_ambient_temperature 90(1)
_diffrn_measured_fraction_theta_full 1.000
_diffrn_measured_fraction_theta_max 1.000
_diffrn_measurement_device_type 'CCD area detector'
_diffrn_measurement_method 'phi and omega scans'
_diffrn_radiation_monochromator graphite
_diffrn_radiation_source 'rotating anode'
_diffrn_radiation_type MoK\a
_diffrn_radiation_wavelength 0.71073
_diffrn_reflns_av_R_equivalents 0.0984
_diffrn_reflns_av_sigmaI/netI 0.0507
_diffrn_reflns_limit_h_max 19
_diffrn_reflns_limit_h_min -19
_diffrn_reflns_limit_k_max 10
_diffrn_reflns_limit_k_min -10
_diffrn_reflns_limit_l_max 13
_diffrn_reflns_limit_l_min -12
_diffrn_reflns_number 13678
_diffrn_reflns_theta_full 30.07
_diffrn_reflns_theta_max 30.07
_diffrn_reflns_theta_min 2.65
_exptl_absorpt_coefficient_mu 2.442
_exptl_absorpt_correction_T_max 0.9086
_exptl_absorpt_correction_T_min 0.8381
_exptl_absorpt_correction_type 'face-indexed non-empirical'
_exptl_crystal_colour orange
_exptl_crystal_density_diffrn 2.172
_exptl_crystal_description parallelepiped
_exptl_crystal_F_000 600
_exptl_crystal_size_max 0.08
_exptl_crystal_size_mid 0.04
_exptl_crystal_size_min 0.04
_refine_diff_density_max 1.024
_refine_diff_density_min -2.872
_refine_diff_density_rms 0.274
_refine_ls_extinction_method none
_refine_ls_goodness_of_fit_ref 1.278
_refine_ls_hydrogen_treatment 'ideal NH3 groups'
_refine_ls_matrix_type full
_refine_ls_number_parameters 57
_refine_ls_number_reflns 1467
_refine_ls_number_restraints 0
_refine_ls_restrained_S_all 1.278
_refine_ls_R_factor_all 0.0494
_refine_ls_R_factor_gt 0.0353
_refine_ls_shift/su_max 0.002
_refine_ls_shift/su_mean <0.001
_refine_ls_structure_factor_coef Fsqd
_refine_ls_weighting_details 'calc w=1/[\s^2^(Fo^2^)+(0.0290P)^2^+0.0000P] where P=(Fo^2^+2Fc^2^)/3'
_refine_ls_weighting_scheme calc
_refine_ls_wR_factor_gt 0.0682
_refine_ls_wR_factor_ref 0.0734
_reflns_number_gt 1180
_reflns_number_total 1467
_reflns_threshold_expression >2sigma(I)
_cod_data_source_file ja026045c_s2_1.cif
_cod_data_source_block RuSO2Cl_dark
_cod_original_formula_sum 'H12 Cl2 N4 O2 Ru S'
_cod_database_code 4114999

loop_
_symmetry_equiv_pos_as_xyz
'x, y, z'
'-x+1/2, -y, z+1/2'
'-x, y+1/2, -z'
'x+1/2, -y+1/2, -z+1/2'
'-x, -y, -z'
'x-1/2, y, -z-1/2'
'x, -y-1/2, z'
'-x-1/2, y-1/2, z-1/2'

loop_
_atom_site_label
_atom_site_type_symbol
_atom_site_fract_x
_atom_site_fract_y
_atom_site_fract_z
_atom_site_U_iso_or_equiv
_atom_site_adp_type
_atom_site_occupancy
_atom_site_symmetry_multiplicity
_atom_site_calc_flag
_atom_site_refinement_flags
Ru1 Ru 0.08542(2) 0.7500 0.78014(4) 0.00632(10) Uani 1 2 d S
Cl1 Cl 0.00313(8) 0.7500 1.00925(12) 0.0124(2) Uani 1 2 d S
Cl2 Cl 0.15101(7) 0.2500 0.56661(12) 0.0137(2) Uani 1 2 d S
S1 S 0.16650(8) 0.7500 0.59102(13) 0.0122(2) Uani 1 2 d S
N1 N 0.17384(17) 0.9579(4) 0.8692(3) 0.0128(5) Uani 1 1 d .
H1A H 0.2236 0.9049 0.9178 0.019 Uiso 1 1 calc R
H1B H 0.1386 1.0283 0.9312 0.019 Uiso 1 1 calc R
H1C H 0.1974 1.0302 0.7969 0.019 Uiso 1 1 calc R
N2 N -0.01260(18) 0.9538(4) 0.7091(3) 0.0116(5) Uani 1 1 d .
H2A H -0.0536 0.9038 0.6431 0.017 Uiso 1 1 calc R
H2B H 0.0204 1.0485 0.6676 0.017 Uiso 1 1 calc R
H2C H -0.0468 0.9969 0.7859 0.017 Uiso 1 1 calc R
O1 O 0.2708(2) 0.7500 0.6022(4) 0.0197(7) Uani 1 2 d S
O2 O 0.1302(3) 0.7500 0.4467(4) 0.0199(7) Uani 1 2 d S

loop_
_atom_site_aniso_label
_atom_site_aniso_U_11
_atom_site_aniso_U_22
_atom_site_aniso_U_33
_atom_site_aniso_U_23
_atom_site_aniso_U_13
_atom_site_aniso_U_12
Ru1 0.00760(15) 0.00563(15) 0.00574(16) 0.000 -0.00036(12) 0.000
Cl1 0.0154(5) 0.0116(5) 0.0102(5) 0.000 0.0022(4) 0.000
Cl2 0.0129(4) 0.0156(5) 0.0128(5) 0.000 0.0029(4) 0.000
S1 0.0130(5) 0.0101(5) 0.0135(5) 0.000 0.0039(4) 0.000
N1 0.0111(11) 0.0104(12) 0.0170(14) -0.0003(10) -0.0019(10) -0.0007(9)
N2 0.0124(11) 0.0112(11) 0.0113(13) 0.0000(10) -0.0019(10) 0.0028(9)
O1 0.0171(16) 0.0274(18) 0.0145(17) 0.000 0.0047(13) 0.000
O2 0.0239(18) 0.0175(17) 0.0182(18) 0.000 0.0050(14) 0.000

loop_
_atom_type_symbol
_atom_type_description
_atom_type_scat_dispersion_real
_atom_type_scat_dispersion_imag
_atom_type_scat_source
N N 0.0061 0.0033 'International Tables Vol C Tables 4.2.6.8 and 6.1.1.4'
H H 0.0000 0.0000 'International Tables Vol C Tables 4.2.6.8 and 6.1.1.4'
O O 0.0106 0.0060 'International Tables Vol C Tables 4.2.6.8 and 6.1.1.4'
S S 0.1246 0.1234 'International Tables Vol C Tables 4.2.6.8 and 6.1.1.4'
Cl Cl 0.1484 0.1585 'International Tables Vol C Tables 4.2.6.8 and 6.1.1.4'
Ru Ru -1.2594 0.8363 'International Tables Vol C Tables 4.2.6.8 and 6.1.1.4'

loop_
_geom_angle_atom_site_label_1
_geom_angle_atom_site_label_2
_geom_angle_atom_site_label_3
_geom_angle
_geom_angle_site_symmetry_1
_geom_angle_site_symmetry_3
S1 Ru1 N1 90.75(8) . .
S1 Ru1 N1 90.75(8) . 7_575
N1 Ru1 N1 91.08(14) . 7_575
S1 Ru1 N2 95.00(8) . 7_575
N1 Ru1 N2 174.16(10) . 7_575
N1 Ru1 N2 89.84(10) 7_575 7_575
S1 Ru1 N2 95.00(8) . .
N1 Ru1 N2 89.84(10) . .
N1 Ru1 N2 174.16(10) 7_575 .
N2 Ru1 N2 88.67(14) 7_575 .
S1 Ru1 Cl1 175.57(4) . .
N1 Ru1 Cl1 86.15(8) . .
N1 Ru1 Cl1 86.15(8) 7_575 .
N2 Ru1 Cl1 88.16(7) 7_575 .
N2 Ru1 Cl1 88.16(8) . .
O2 S1 O1 114.8(2) . .
O2 S1 Ru1 126.54(16) . .
O1 S1 Ru1 118.67(15) . .

loop_
_geom_bond_atom_site_label_1
_geom_bond_atom_site_label_2
_geom_bond_distance
_geom_bond_site_symmetry_2
Ru1 S1 2.0797(12) .
Ru1 N1 2.110(2) .
Ru1 N1 2.110(2) 7_575
Ru1 N2 2.113(2) 7_575
Ru1 N2 2.113(2) .
Ru1 Cl1 2.4069(12) .
S1 O2 1.426(4) .
S1 O1 1.451(3) .

loop_
_geom_torsion_atom_site_label_1
_geom_torsion_atom_site_label_2
_geom_torsion_atom_site_label_3
_geom_torsion_atom_site_label_4
_geom_torsion
_geom_torsion_site_symmetry_1
N1 Ru1 S1 O2 -134.45(7) .
N1 Ru1 S1 O2 134.45(7) 7_575
N2 Ru1 S1 O2 44.55(7) 7_575
N2 Ru1 S1 O2 -44.55(7) .
Cl1 Ru1 S1 O2 180.000(2) .
N1 Ru1 S1 O1 45.55(7) .
N1 Ru1 S1 O1 -45.55(7) 7_575
N2 Ru1 S1 O1 -135.45(7) 7_575
N2 Ru1 S1 O1 135.45(7) .
Cl1 Ru1 S1 O1 0.000(3) .
